data_2312337
loop_
_publ_author_name
'Gaydamaka, Anna A.'
'Rashchenko, Sergey V.'
'Semerikova, Anna I.'
'Smirnova, Ekaterina S.'
'Ivanova, Anna G.'
'Arkhipov, Sergey G.'
'Zakharov, Boris A.'
'Bogdanov, Nikita E.'
'Boldyreva, Elena V.'

_publ_section_title
;
 A high-pressure single-crystal X-ray diffraction study of potassium
 guaninate hydrate,
 K<sup>+</sup>&#xb7;C<sub>5</sub>H<sub>4</sub>N<sub>5</sub>O<sup>-</sup>&#xb7;H<sub>2</sub>O.
;
_journal_coeditor_code XK5102
_journal_issue 6
_journal_name_full 'Acta crystallographica Section B, Structural science, crystal engineering and materials'
_journal_paper_doi 10.1107/S2052520623008740
_journal_volume 79
_journal_year 2023
_chemical_formula_moiety 'C10 H12 K2 N10 O4'
_chemical_formula_sum 'C10 H12 K2 N10 O4'
_chemical_formula_weight 414.50
_chemical_name_common potassium{2-amino-6-oxo-1-hydro-purine-7(9)-ide/2-amino-6-oxo-7-hydro-purine-1(3)-ide}monohydrate
_chemical_name_systematic
potassium{2-amino-6-oxo-1-hydro-purine-7(9)-ide/2-amino-6-oxo-7-hydro-purine-1(3)-ide}monohydrate
_space_group_crystal_system monoclinic
_space_group_IT_number 15
_space_group_name_Hall '-C 2yc'
_space_group_name_H-M_alt 'C 1 2/c 1'
_atom_sites_solution_hydrogens mixed
_atom_sites_solution_primary direct
_atom_sites_solution_secondary direct
_audit_creation_method SHELXL-2019/2
_cell_angle_alpha 90
_cell_angle_beta 129.0(3)
_cell_angle_gamma 90
_cell_formula_units_Z 8
_cell_length_a 36.30(7)
_cell_length_b 3.7804(2)
_cell_length_c 28.60(4)
_cell_measurement_reflns_used 971
_cell_measurement_temperature 293(2)
_cell_measurement_theta_max 10.4820
_cell_measurement_theta_min 2.2210
_cell_volume 3050(15)
_computing_cell_refinement 'CrysAlisPro 1.171.42.49 (Rigaku OD, 2022)'
_computing_data_collection 'CrysAlisPro 1.171.42.49 (Rigaku OD, 2022)'
_computing_data_reduction 'CrysAlisPro 1.171.42.49 (Rigaku OD, 2022)'
_computing_molecular_graphics 'Mercury (Macrae et al., 2020), Vesta(Momma,2011)'
_computing_structure_refinement 'SHELXL-2019/2 (Sheldrick, 2019)'
_diffrn_ambient_temperature 293(2)
_diffrn_detector 'flat panel'
_diffrn_detector_area_resol_mean 5
_diffrn_measured_fraction_theta_full 0.334
_diffrn_measured_fraction_theta_max 0.325
_diffrn_measurement_device 'omega diffractometer'
_diffrn_measurement_device_type 'PETRAIII beamline P02.2'
_diffrn_measurement_method '\w scans'
_diffrn_radiation_monochromator synchrotron
_diffrn_radiation_probe x-ray
_diffrn_radiation_type synchrotron
_diffrn_radiation_wavelength 0.2916
_diffrn_reflns_av_R_equivalents 0.0366
_diffrn_reflns_av_unetI/netI 0.0452
_diffrn_reflns_Laue_measured_fraction_full 0.334
_diffrn_reflns_Laue_measured_fraction_max 0.325
_diffrn_reflns_limit_h_max 35
_diffrn_reflns_limit_h_min -31
_diffrn_reflns_limit_k_max 4
_diffrn_reflns_limit_k_min -4
_diffrn_reflns_limit_l_max 35
_diffrn_reflns_limit_l_min -35
_diffrn_reflns_number 2362
_diffrn_reflns_point_group_measured_fraction_full 0.334
_diffrn_reflns_point_group_measured_fraction_max 0.325
_diffrn_reflns_theta_full 10.076
_diffrn_reflns_theta_max 10.502
_diffrn_reflns_theta_min 2.230
_diffrn_source synchrotron
_exptl_absorpt_coefficient_mu 0.078
_exptl_absorpt_correction_T_max 1.00000
_exptl_absorpt_correction_T_min 0.33207
_exptl_absorpt_correction_type multi-scan
_exptl_absorpt_process_details
;
CrysAlisPro 1.171.41.93a (Rigaku Oxford Diffraction, 2020)
Empirical absorption correction using spherical harmonics,
implemented in SCALE3 ABSPACK scaling algorithm.
;
_exptl_crystal_colour colourless
_exptl_crystal_density_diffrn 1.806
_exptl_crystal_description needle
_exptl_crystal_F_000 1696
_exptl_crystal_size_max 0.08
_exptl_crystal_size_mid 0.02
_exptl_crystal_size_min 0.02
_refine_diff_density_max 0.310
_refine_diff_density_min -0.341
_refine_diff_density_rms 0.062
_refine_ls_extinction_method none
_refine_ls_goodness_of_fit_ref 1.053
_refine_ls_hydrogen_treatment mixed
_refine_ls_matrix_type full
_refine_ls_number_parameters 117
_refine_ls_number_reflns 1014
_refine_ls_number_restraints 7
_refine_ls_restrained_S_all 1.053
_refine_ls_R_factor_all 0.0677
_refine_ls_R_factor_gt 0.0596
_refine_ls_shift/su_max 0.001
_refine_ls_shift/su_mean 0.000
_refine_ls_structure_factor_coef Fsqd
_refine_ls_weighting_details 'w=1/[\s^2^(Fo^2^)+(0.0849P)^2^+13.3702P] where P=(Fo^2^+2Fc^2^)/3'
_refine_ls_weighting_scheme calc
_refine_ls_wR_factor_gt 0.1523
_refine_ls_wR_factor_ref 0.1618
_reflns_Friedel_coverage 0.000
_reflns_number_gt 871
_reflns_number_total 1014
_reflns_threshold_expression 'I > 2\s(I)'
_cod_data_source_file xk5102sup1.cif
_cod_data_source_block 0.6GPa_SR
_cod_original_cell_volume 3048(11)
_cod_original_sg_symbol_H-M 'C 2/c'
_cod_database_code 2312337
_shelx_shelxl_version_number 2019/2
_shelx_space_group_comment
;
The symmetry employed for this shelxl refinement is uniquely defined
by the following loop, which should always be used as a source of
symmetry information in preference to the above space-group names.
They are only intended as comments.
;
_oxdiff_exptl_absorpt_empirical_full_min 0.727
_oxdiff_exptl_absorpt_empirical_full_max 2.382
_oxdiff_exptl_absorpt_empirical_details
;
Empirical correction (ABSPACK) includes:
- Absorption correction using spherical harmonics
- Frame scaling
;

loop_
_space_group_symop_operation_xyz
'x, y, z'
'-x, y, -z+1/2'
'x+1/2, y+1/2, z'
'-x+1/2, y+1/2, -z+1/2'
'-x, -y, -z'
'x, -y, z-1/2'
'-x+1/2, -y+1/2, -z'
'x+1/2, -y+1/2, z-1/2'

loop_
_atom_site_label
_atom_site_type_symbol
_atom_site_fract_x
_atom_site_fract_y
_atom_site_fract_z
_atom_site_U_iso_or_equiv
_atom_site_adp_type
_atom_site_occupancy
_atom_site_site_symmetry_order
_atom_site_calc_flag
_atom_site_refinement_flags_posn
_atom_site_refinement_flags_adp
_atom_site_refinement_flags_occupancy
_atom_site_disorder_assembly
_atom_site_disorder_group
K1 K 0.49273(16) 0.1440(3) 0.92138(12) 0.0296(4) Uiso 1 1 d . . . . .
C8A C 0.3298(6) 0.0364(19) 0.7957(5) 0.0413(18) Uiso 1 1 d D . . . .
H1 H 0.312803 0.109212 0.808316 0.050 Uiso 1 1 calc R U . . .
C4A C 0.3857(7) -0.1581(13) 0.7970(5) 0.0233(13) Uiso 1 1 d . . . . .
C5A C 0.3491(7) -0.0491(14) 0.7388(6) 0.0273(13) Uiso 1 1 d . . . . .
C6A C 0.3556(7) -0.0707(13) 0.6941(5) 0.0200(12) Uiso 1 1 d . . . . .
C2A C 0.4288(6) -0.3076(13) 0.7701(5) 0.0203(12) Uiso 1 1 d . . . . .
N9A N 0.3711(6) -0.1070(14) 0.8314(5) 0.0351(14) Uiso 1 1 d D . . . .
N7A N 0.3132(7) 0.0718(13) 0.7386(5) 0.0371(14) Uiso 1 1 d D . . . .
H2 H 0.286052 0.152809 0.708438 0.045 Uiso 1 1 calc R U . . .
N1A N 0.3962(6) -0.2123(11) 0.7128(4) 0.0222(11) Uiso 1 1 d . . . . .
N3A N 0.4274(6) -0.2901(11) 0.8158(5) 0.0234(11) Uiso 1 1 d . . . . .
N2A N 0.4711(6) -0.4264(12) 0.7846(5) 0.0270(11) Uiso 1 1 d . . . . .
H4 H 0.474440 -0.433435 0.757369 0.032 Uiso 1 1 calc R U . . .
H3 H 0.493952 -0.492797 0.820734 0.032 Uiso 1 1 calc R U . . .
O1A O 0.3240(5) 0.0360(10) 0.6393(4) 0.0301(10) Uiso 1 1 d . . . . .
O2W O 0.4520(5) -0.3492(11) 0.9456(4) 0.0357(11) Uiso 1 1 d D . . . .
H5 H 0.4209(8) -0.246(14) 0.9220(19) 0.043 Uiso 1 1 d D U . . .
H6 H 0.4559(15) -0.459(12) 0.9787(11) 0.043 Uiso 1 1 d D U . . .
K2 K 0.26105(15) 0.5258(3) 0.57178(12) 0.0295(4) Uiso 1 1 d . . . . .
C8B C 0.1193(7) 0.7345(14) 0.5407(6) 0.0264(13) Uiso 1 1 d . . . . .
H7 H 0.120687 0.626050 0.570946 0.032 Uiso 1 1 calc R U . . .
C4B C 0.0912(7) 0.9936(13) 0.4591(6) 0.0170(12) Uiso 1 1 d . . . . .
C5B C 0.1393(8) 0.9324(14) 0.4904(6) 0.0208(13) Uiso 1 1 d . . . . .
C6B C 0.1628(8) 1.0456(14) 0.4670(6) 0.0197(13) Uiso 1 1 d . . . . .
C2B C 0.0831(7) 1.2651(14) 0.3831(6) 0.0172(12) Uiso 1 1 d . . . . .
N7B N 0.1587(6) 0.7654(12) 0.5453(5) 0.0285(12) Uiso 1 1 d . . . . .
N9B N 0.0782(6) 0.8639(11) 0.4914(4) 0.0237(11) Uiso 1 1 d . . . . .
N3B N 0.0614(5) 1.1613(11) 0.4049(4) 0.0210(10) Uiso 1 1 d . . . . .
N1B N 0.1292(7) 1.2047(12) 0.4107(5) 0.0232(12) Uiso 1 1 d . . . . .
H8 H 0.139160 1.271145 0.391674 0.028 Uiso 1 1 calc R U . . .
N2B N 0.0558(6) 1.4287(11) 0.3274(5) 0.0289(12) Uiso 1 1 d . . . . .
H9 H 0.025901 1.460098 0.308078 0.035 Uiso 1 1 calc R U . . .
H10 H 0.068629 1.498906 0.312041 0.035 Uiso 1 1 calc R U . . .
O1B O 0.2039(7) 1.0174(11) 0.4886(5) 0.0338(13) Uiso 1 1 d . . . . .
O3W O 0.2237(6) 0.2926(15) 0.6334(5) 0.0528(15) Uiso 1 1 d D . . . .
H11 H 0.2081(18) 0.518(6) 0.619(2) 0.063 Uiso 1 1 d D U . . .
H12 H 0.2014(18) 0.130(9) 0.6022(17) 0.063 Uiso 1 1 d D U . . .

loop_
_atom_type_symbol
_atom_type_description
_atom_type_scat_dispersion_real
_atom_type_scat_dispersion_imag
_atom_type_scat_source
C C -0.0010 0.0002 'International Tables Vol C Tables 4.2.6.8 and 6.1.1.4'
H H 0.0000 0.0000 'International Tables Vol C Tables 4.2.6.8 and 6.1.1.4'
N N -0.0011 0.0005 'International Tables Vol C Tables 4.2.6.8 and 6.1.1.4'
O O -0.0009 0.0008 'International Tables Vol C Tables 4.2.6.8 and 6.1.1.4'
K K 0.0346 0.0414 'International Tables Vol C Tables 4.2.6.8 and 6.1.1.4'

loop_
_geom_angle_atom_site_label_1
_geom_angle_atom_site_label_2
_geom_angle_atom_site_label_3
_geom_angle
_geom_angle_site_symmetry_1
_geom_angle_site_symmetry_3
_geom_angle_publ_flag
O2W K1 O2W 87.1(3) . 1_565 ?
O2W K1 N3A 70.0(2) . . ?
O2W K1 N3A 115.9(4) 1_565 . ?
O2W K1 N3B 150.7(2) . 8_566 ?
O2W K1 N3B 120.9(2) 1_565 8_566 ?
N3A K1 N3B 101.4(3) . 8_566 ?
O2W K1 N9B 137.9(3) . 8_566 ?
O2W K1 N9B 84.0(3) 1_565 8_566 ?
N3A K1 N9B 149.0(2) . 8_566 ?
N3B K1 N9B 47.9(2) 8_566 8_566 ?
O2W K1 O2W 83.9(3) . 5_657 ?
O2W K1 O2W 63.3(4) 1_565 5_657 ?
N3A K1 O2W 153.9(2) . 5_657 ?
N3B K1 O2W 100.3(4) 8_566 5_657 ?
N9B K1 O2W 55.4(3) 8_566 5_657 ?
O2W K1 N9B 83.9(3) . 8_556 ?
O2W K1 N9B 138.5(3) 1_565 8_556 ?
N3A K1 N9B 98.8(4) . 8_556 ?
N3B K1 N9B 69.4(3) 8_566 8_556 ?
N9B K1 N9B 76.2(4) 8_566 8_556 ?
O2W K1 N9B 75.4(4) 5_657 8_556 ?
O2W K1 N3A 119.8(4) . 1_565 ?
O2W K1 N3A 65.0(2) 1_565 1_565 ?
N3A K1 N3A 76.3(4) . 1_565 ?
N3B K1 N3A 83.1(4) 8_566 1_565 ?
N9B K1 N3A 93.1(4) 8_566 1_565 ?
O2W K1 N3A 121.0(2) 5_657 1_565 ?
N9B K1 N3A 150.7(3) 8_556 1_565 ?
O2W K1 K1 133.14(15) . 1_565 ?
O2W K1 K1 46.08(16) 1_565 1_565 ?
N3A K1 K1 124.5(2) . 1_565 ?
N3B K1 K1 75.34(10) 8_566 1_565 ?
N9B K1 K1 52.3(2) 8_566 1_565 ?
O2W K1 K1 75.41(10) 5_657 1_565 ?
N9B K1 K1 128.6(2) 8_556 1_565 ?
N3A K1 K1 48.2(2) 1_565 1_565 ?
O2W K1 K1 46.86(15) . 1_545 ?
O2W K1 K1 133.92(16) 1_565 1_545 ?
N3A K1 K1 55.5(2) . 1_545 ?
N3B K1 K1 104.66(10) 8_566 1_545 ?
N9B K1 K1 127.7(2) 8_566 1_545 ?
O2W K1 K1 104.59(10) 5_657 1_545 ?
N9B K1 K1 51.4(2) 8_556 1_545 ?
N3A K1 K1 131.8(2) 1_565 1_545 ?
K1 K1 K1 180.0(3) 1_565 1_545 ?
O2W K1 H5 18.4(4) . . ?
O2W K1 H5 74.6(11) 1_565 . ?
N3A K1 H5 65.5(11) . . ?
N3B K1 H5 163.9(11) 8_566 . ?
N9B K1 H5 145.5(11) 8_566 . ?
O2W K1 H5 90.5(10) 5_657 . ?
N9B K1 H5 102.3(6) 8_556 . ?
N3A K1 H5 101.7(6) 1_565 . ?
K1 K1 H5 119.4(9) 1_565 . ?
K1 K1 H5 60.6(9) 1_545 . ?
O2W K1 H6 99.6(5) . 5_657 ?
O2W K1 H6 61.2(12) 1_565 5_657 ?
N3A K1 H6 169.6(5) . 5_657 ?
N3B K1 H6 88.1(8) 8_566 5_657 ?
N9B K1 H6 41.1(6) 8_566 5_657 ?
O2W K1 H6 16.0(5) 5_657 5_657 ?
N9B K1 H6 80.5(11) 8_556 5_657 ?
N3A K1 H6 109.4(9) 1_565 5_657 ?
K1 K1 H6 61.8(8) 1_565 5_657 ?
K1 K1 H6 118.2(8) 1_545 5_657 ?
H5 K1 H6 104.5(15) . 5_657 ?
N9A C8A N7A 114.2(11) . . ?
N9A C8A H1 122.9 . . ?
N7A C8A H1 122.9 . . ?
N3A C4A C5A 125.2(7) . . ?
N3A C4A N9A 127.2(11) . . ?
C5A C4A N9A 107.6(13) . . ?
N7A C5A C4A 107.0(8) . . ?
N7A C5A C6A 134.3(14) . . ?
C4A C5A C6A 118.7(14) . . ?
O1A C6A N1A 121.7(7) . . ?
O1A C6A C5A 122.9(14) . . ?
N1A C6A C5A 115.4(12) . . ?
N1A C2A N3A 129.5(14) . . ?
N1A C2A N2A 114.4(7) . . ?
N3A C2A N2A 116.1(13) . . ?
C8A N9A C4A 105.7(10) . . ?
C8A N7A C5A 105.3(13) . . ?
C8A N7A H2 127.3 . . ?
C5A N7A H2 127.3 . . ?
C6A N1A C2A 120.4(7) . . ?
C2A N3A C4A 110.8(12) . . ?
C2A N3A K1 122.3(9) . . ?
C4A N3A K1 100.5(6) . . ?
C2A N3A K1 115.1(8) . 1_545 ?
C4A N3A K1 127.0(4) . 1_545 ?
K1 N3A K1 76.3(4) . 1_545 ?
C2A N2A H4 120.0 . . ?
C2A N2A H3 120.0 . . ?
H4 N2A H3 120.0 . . ?
C6A O1A K2 144.3(4) . . ?
C6A O1A K2 110.7(5) . 1_545 ?
K2 O1A K2 91.5(5) . 1_545 ?
K1 O2W K1 87.1(3) . 1_545 ?
K1 O2W K1 96.1(3) . 5_657 ?
K1 O2W K1 116.7(4) 1_545 5_657 ?
K1 O2W H5 97(3) . . ?
K1 O2W H5 133(4) 1_545 . ?
K1 O2W H5 109(3) 5_657 . ?
K1 O2W H6 141(3) . . ?
K1 O2W H6 100(3) 1_545 . ?
K1 O2W H6 47(3) 5_657 . ?
H5 O2W H6 104.4(6) . . ?
O1A K2 O1A 91.5(5) . 1_565 ?
O1A K2 O1B 167.0(3) . . ?
O1A K2 O1B 88.4(5) 1_565 . ?
O1A K2 O1B 83.4(3) . 7_566 ?
O1A K2 O1B 88.4(4) 1_565 7_566 ?
O1B K2 O1B 83.6(5) . 7_566 ?
O1A K2 O1B 88.6(5) . 1_545 ?
O1A K2 O1B 167.2(3) 1_565 1_545 ?
O1B K2 O1B 88.7(6) . 1_545 ?
O1B K2 O1B 78.8(5) 7_566 1_545 ?
O1A K2 O3W 82.2(3) . . ?
O1A K2 O3W 106.9(3) 1_565 . ?
O1B K2 O3W 110.3(4) . . ?
O1B K2 O3W 159.19(16) 7_566 . ?
O1B K2 O3W 85.8(3) 1_545 . ?
O1A K2 N7B 132.5(3) . . ?
O1A K2 N7B 106.6(3) 1_565 . ?
O1B K2 N7B 59.6(4) . . ?
O1B K2 N7B 138.9(4) 7_566 . ?
O1B K2 N7B 82.5(4) 1_545 . ?
O3W K2 N7B 50.7(3) . . ?
O1A K2 K2 44.8(3) . 1_545 ?
O1A K2 K2 136.3(3) 1_565 1_545 ?
O1B K2 K2 133.9(3) . 1_545 ?
O1B K2 K2 86.55(9) 7_566 1_545 ?
O1B K2 K2 45.2(3) 1_545 1_545 ?
O3W K2 K2 72.64(12) . 1_545 ?
N7B K2 K2 105.39(11) . 1_545 ?
O1A K2 K2 135.2(3) . 1_565 ?
O1A K2 K2 43.7(3) 1_565 1_565 ?
O1B K2 K2 46.1(3) . 1_565 ?
O1B K2 K2 93.44(9) 7_566 1_565 ?
O1B K2 K2 134.8(3) 1_545 1_565 ?
O3W K2 K2 107.36(12) . 1_565 ?
N7B K2 K2 74.62(11) . 1_565 ?
K2 K2 K2 180.0 1_545 1_565 ?
O1A K2 H11 99.9(5) . . ?
O1A K2 H11 100.5(9) 1_565 . ?
O1B K2 H11 92.9(6) . . ?
O1B K2 H11 170.3(10) 7_566 . ?
O1B K2 H11 92.1(9) 1_545 . ?
O3W K2 H11 18.6(3) . . ?
N7B K2 H11 34.6(6) . . ?
K2 K2 H11 89.4(5) 1_545 . ?
K2 K2 H11 90.6(5) 1_565 . ?
N9B C8B N7B 118.5(7) . . ?
N9B C8B H7 120.7 . . ?
N7B C8B H7 120.7 . . ?
N3B C4B N9B 124.8(17) . . ?
N3B C4B C5B 125.7(10) . . ?
N9B C4B C5B 109.5(11) . . ?
C4B C5B N7B 109.7(11) . . ?
C4B C5B C6B 121.4(12) . . ?
N7B C5B C6B 128.9(19) . . ?
O1B C6B N1B 121.7(10) . . ?
O1B C6B C5B 129.7(14) . . ?
N1B C6B C5B 108.7(19) . . ?
N3B C2B N1B 123.9(11) . . ?
N3B C2B N2B 117.6(17) . . ?
N1B C2B N2B 118.4(10) . . ?
C8B N7B C5B 100.1(14) . . ?
C8B N7B K2 158.8(4) . . ?
C5B N7B K2 94.4(10) . . ?
C8B N9B C4B 102.2(14) . . ?
C8B N9B K1 155.7(4) . 8_465 ?
C4B N9B K1 88.8(9) . 8_465 ?
C8B N9B K1 117.0(6) . 8_455 ?
C4B N9B K1 114.8(8) . 8_455 ?
K1 N9B K1 76.2(4) 8_465 8_455 ?
C2B N3B C4B 112.9(15) . . ?
C2B N3B K1 145.0(7) . 8_465 ?
C4B N3B K1 94.6(7) . 8_465 ?
C2B N1B C6B 127.3(10) . . ?
C2B N1B H8 116.4 . . ?
C6B N1B H8 116.4 . . ?
C2B N2B H9 120.0 . . ?
C2B N2B H10 120.0 . . ?
H9 N2B H10 120.0 . . ?
C6B O1B K2 122.0(5) . . ?
C6B O1B K2 127.0(9) . 7_566 ?
K2 O1B K2 96.4(5) . 7_566 ?
C6B O1B K2 113.5(6) . 1_565 ?
K2 O1B K2 88.7(6) . 1_565 ?
K2 O1B K2 101.2(5) 7_566 1_565 ?
K2 O3W H11 82(5) . . ?
K2 O3W H12 94(5) . . ?
H11 O3W H12 104.5(6) . . ?

loop_
_geom_bond_atom_site_label_1
_geom_bond_atom_site_label_2
_geom_bond_distance
_geom_bond_site_symmetry_2
_geom_bond_publ_flag
K1 O2W 2.727(8) . ?
K1 O2W 2.762(8) 1_565 ?
K1 N3A 2.900(14) . ?
K1 N3B 2.908(12) 8_566 ?
K1 N9B 3.044(16) 8_566 ?
K1 O2W 3.080(12) 5_657 ?
K1 N9B 3.080(15) 8_556 ?
K1 N3A 3.209(13) 1_565 ?
K1 K1 3.7804(2) 1_565 ?
K1 K1 3.7804(2) 1_545 ?
K1 H5 3.00(4) . ?
K1 H6 2.52(4) 5_657 ?
C8A N9A 1.287(17) . ?
C8A N7A 1.345(10) . ?
C8A H1 0.9300 . ?
C4A N3A 1.34(2) . ?
C4A C5A 1.39(2) . ?
C4A N9A 1.391(11) . ?
C5A N7A 1.38(2) . ?
C5A C6A 1.441(9) . ?
C6A O1A 1.293(17) . ?
C6A N1A 1.32(2) . ?
C2A N1A 1.331(17) . ?
C2A N3A 1.341(7) . ?
C2A N2A 1.39(2) . ?
N7A H2 0.8600 . ?
N2A H4 0.8600 . ?
N2A H3 0.8600 . ?
O1A K2 2.612(12) . ?
O1A K2 2.667(12) 1_545 ?
O2W H5 0.958(3) . ?
O2W H6 0.9584(17) . ?
K2 O1B 2.682(14) . ?
K2 O1B 2.719(10) 7_566 ?
K2 O1B 2.727(14) 1_545 ?
K2 O3W 2.954(10) . ?
K2 N7B 3.414(18) . ?
K2 K2 3.7804(2) 1_545 ?
K2 K2 3.7804(2) 1_565 ?
K2 H11 2.97(8) . ?
C8B N9B 1.34(2) . ?
C8B N7B 1.36(2) . ?
C8B H7 0.9300 . ?
C4B N3B 1.364(17) . ?
C4B N9B 1.366(11) . ?
C4B C5B 1.39(3) . ?
C5B N7B 1.402(12) . ?
C5B C6B 1.440(18) . ?
C6B O1B 1.21(3) . ?
C6B N1B 1.40(2) . ?
C2B N3B 1.334(14) . ?
C2B N1B 1.35(3) . ?
C2B N2B 1.384(16) . ?
N1B H8 0.8600 . ?
N2B H9 0.8600 . ?
N2B H10 0.8600 . ?
O3W H11 0.9584(15) . ?
O3W H12 0.958(3) . ?

loop_
_geom_hbond_atom_site_label_D
_geom_hbond_atom_site_label_H
_geom_hbond_atom_site_label_A
_geom_hbond_distance_DH
_geom_hbond_distance_HA
_geom_hbond_distance_DA
_geom_hbond_angle_DHA
_geom_hbond_site_symmetry_A
_geom_hbond_publ_flag
O2W H5 N9A 0.958(3) 2.09(4) 2.84(2) 134(4) . yes
N7A H2 O3W 0.86 1.97 2.83(3) 173.0 . yes
O3W H11 N7B 0.9584(15) 1.95(4) 2.760(18) 141(4) . yes
N2A H3 N3B 0.86 2.18 3.03(2) 166.6 8_556 yes
N1B H8 O1A 0.86 2.14 2.993(14) 169.2 7_566 yes
O3W H12 N7B 0.958(3) 1.942(17) 2.897(18) 174(4) 1_545 yes

loop_
_geom_torsion_atom_site_label_1
_geom_torsion_atom_site_label_2
_geom_torsion_atom_site_label_3
_geom_torsion_atom_site_label_4
_geom_torsion
_geom_torsion_site_symmetry_1
_geom_torsion_site_symmetry_2
_geom_torsion_site_symmetry_3
_geom_torsion_site_symmetry_4
_geom_torsion_publ_flag
N3A C4A C5A N7A -179.2(9) . . . . ?
N9A C4A C5A N7A 1.0(9) . . . . ?
N3A C4A C5A C6A -1.1(14) . . . . ?
N9A C4A C5A C6A 179.2(8) . . . . ?
N7A C5A C6A O1A 0.0(16) . . . . ?
C4A C5A C6A O1A -177.6(8) . . . . ?
N7A C5A C6A N1A -179.3(10) . . . . ?
C4A C5A C6A N1A 3.2(12) . . . . ?
N7A C8A N9A C4A 3.4(11) . . . . ?
N3A C4A N9A C8A 177.6(10) . . . . ?
C5A C4A N9A C8A -2.6(10) . . . . ?
N9A C8A N7A C5A -2.8(11) . . . . ?
C4A C5A N7A C8A 0.9(9) . . . . ?
C6A C5A N7A C8A -176.8(10) . . . . ?
O1A C6A N1A C2A 177.4(7) . . . . ?
C5A C6A N1A C2A -3.3(13) . . . . ?
N3A C2A N1A C6A 1.4(15) . . . . ?
N2A C2A N1A C6A -175.2(8) . . . . ?
N1A C2A N3A C4A 0.8(13) . . . . ?
N2A C2A N3A C4A 177.4(8) . . . . ?
N1A C2A N3A K1 -117.2(13) . . . . ?
N2A C2A N3A K1 59.3(8) . . . . ?
N1A C2A N3A K1 153.5(7) . . . 1_545 ?
N2A C2A N3A K1 -29.9(11) . . . 1_545 ?
C5A C4A N3A C2A -0.9(13) . . . . ?
N9A C4A N3A C2A 178.8(8) . . . . ?
C5A C4A N3A K1 129.8(9) . . . . ?
N9A C4A N3A K1 -50.6(10) . . . . ?
C5A C4A N3A K1 -149.6(6) . . . 1_545 ?
N9A C4A N3A K1 30.1(14) . . . 1_545 ?
N1A C6A O1A K2 -142.0(10) . . . . ?
C5A C6A O1A K2 38.8(19) . . . . ?
N1A C6A O1A K2 93.1(11) . . . 1_545 ?
C5A C6A O1A K2 -86.1(8) . . . 1_545 ?
N3B C4B C5B N7B 177.8(5) . . . . ?
N9B C4B C5B N7B -1.3(9) . . . . ?
N3B C4B C5B C6B -0.2(13) . . . . ?
N9B C4B C5B C6B -179.3(5) . . . . ?
C4B C5B C6B O1B 179.0(9) . . . . ?
N7B C5B C6B O1B 1.4(14) . . . . ?
C4B C5B C6B N1B -1.6(10) . . . . ?
N7B C5B C6B N1B -179.1(6) . . . . ?
N9B C8B N7B C5B -1.3(7) . . . . ?
N9B C8B N7B K2 -133.6(17) . . . . ?
C4B C5B N7B C8B 1.5(8) . . . . ?
C6B C5B N7B C8B 179.3(7) . . . . ?
C4B C5B N7B K2 166.0(6) . . . . ?
C6B C5B N7B K2 -16.2(7) . . . . ?
N7B C8B N9B C4B 0.5(7) . . . . ?
N7B C8B N9B K1 -114.7(15) . . . 8_465 ?
N7B C8B N9B K1 126.8(6) . . . 8_455 ?
N3B C4B N9B C8B -178.6(6) . . . . ?
C5B C4B N9B C8B 0.5(8) . . . . ?
N3B C4B N9B K1 -20.5(7) . . . 8_465 ?
C5B C4B N9B K1 158.7(6) . . . 8_465 ?
N3B C4B N9B K1 53.7(7) . . . 8_455 ?
C5B C4B N9B K1 -127.1(9) . . . 8_455 ?
N1B C2B N3B C4B 1.5(11) . . . . ?
N2B C2B N3B C4B 178.1(5) . . . . ?
N1B C2B N3B K1 140.5(11) . . . 8_465 ?
N2B C2B N3B K1 -43.0(18) . . . 8_465 ?
N9B C4B N3B C2B 179.4(6) . . . . ?
C5B C4B N3B C2B 0.4(10) . . . . ?
N9B C4B N3B K1 21.6(7) . . . 8_465 ?
C5B C4B N3B K1 -157.5(7) . . . 8_465 ?
N3B C2B N1B C6B -3.8(14) . . . . ?
N2B C2B N1B C6B 179.6(5) . . . . ?
O1B C6B N1B C2B -177.0(8) . . . . ?
C5B C6B N1B C2B 3.6(11) . . . . ?
N1B C6B O1B K2 -156.9(4) . . . . ?
C5B C6B O1B K2 22.4(14) . . . . ?
N1B C6B O1B K2 -27.3(11) . . . 7_566 ?
C5B C6B O1B K2 152.0(6) . . . 7_566 ?
N1B C6B O1B K2 99.1(9) . . . 1_565 ?
C5B C6B O1B K2 -81.6(8) . . . 1_565 ?

_cod_database_fobs_code 2312337
